data_7227556
loop_
_publ_author_name
'Sritharan, S. R.'
'Hussein, B. A.'
'Machin, D. D.'
'El-Aooiti, M. A.'
'Adjei, J. A.'
'Singh, J. K.'
'Pau, J. T. H.'
'Dhindsa, J. S.'
'Lough, A. J.'
'Koivisto, B. D.'

_publ_section_title
;
 Managing nucleophilic addition reactions to tune the physical properties
 of 2-substituted pentamethylBODIPY derivatives
;
_journal_issue 15
_journal_name_full 'RSC Adv.'
_journal_page_first 8922
_journal_paper_doi 10.1039/C6RA28114A
_journal_volume 7
_journal_year 2017
_chemical_formula_moiety 'C19 H22 B F2 N3 O2'
_chemical_formula_sum 'C19 H22 B F2 N3 O2'
_chemical_formula_weight 373.20
_chemical_name_systematic
; 
 ? 
;
_space_group_crystal_system orthorhombic
_space_group_IT_number 33
_space_group_name_Hall 'P 2c -2n'
_space_group_name_H-M_alt 'P n a 21'
_symmetry_space_group_name_Hall 'P 2c -2n'
_symmetry_space_group_name_H-M 'P n a 21'
_atom_sites_solution_hydrogens geom
_audit_creation_method SHELXL-2013
_audit_update_record
;
2016-12-12 deposited with the CCDC.
2017-01-23 downloaded from the CCDC.
;
_cell_angle_alpha 90
_cell_angle_beta 90
_cell_angle_gamma 90
_cell_formula_units_Z 4
_cell_length_a 21.7917(19)
_cell_length_b 11.2285(10)
_cell_length_c 7.3897(6)
_cell_measurement_reflns_used 2083
_cell_measurement_temperature 147(2)
_cell_measurement_theta_max 21.90
_cell_measurement_theta_min 3.30
_cell_volume 1808.2(3)
_computing_cell_refinement APEX2
_computing_data_collection 'APEX2 (Bruker, 2007)'
_computing_data_reduction 'SAINT (Bruker, 2007)'
_computing_molecular_graphics 'PLATON (Spek, 2009)'
_computing_publication_material 'SHELXTL (Sheldrick, 2008)'
_computing_structure_refinement 'SHELXL-2013 (Sheldrick, 2013)'
_computing_structure_solution 'SHELXS-97 (Sheldrick, 2008)'
_diffrn_ambient_temperature 147(2)
_diffrn_measured_fraction_theta_full 0.998
_diffrn_measured_fraction_theta_max 0.996
_diffrn_measurement_device_type 'Bruker Kappa APEX-DUO CCD'
_diffrn_measurement_method '\f and \w scans'
_diffrn_radiation_type MoK\a
_diffrn_radiation_wavelength 0.71073
_diffrn_reflns_av_R_equivalents 0.0602
_diffrn_reflns_av_unetI/netI 0.0956
_diffrn_reflns_Laue_measured_fraction_full 0.998
_diffrn_reflns_Laue_measured_fraction_max 0.996
_diffrn_reflns_limit_h_max 18
_diffrn_reflns_limit_h_min -28
_diffrn_reflns_limit_k_max 14
_diffrn_reflns_limit_k_min -13
_diffrn_reflns_limit_l_max 9
_diffrn_reflns_limit_l_min -9
_diffrn_reflns_number 11348
_diffrn_reflns_point_group_measured_fraction_full 0.996
_diffrn_reflns_point_group_measured_fraction_max 0.986
_diffrn_reflns_theta_full 25.242
_diffrn_reflns_theta_max 27.504
_diffrn_reflns_theta_min 2.040
_diffrn_source 'sealed tube with Bruker Triumph monochromator'
_exptl_absorpt_coefficient_mu 0.103
_exptl_absorpt_correction_T_max 0.7456
_exptl_absorpt_correction_T_min 0.6423
_exptl_absorpt_correction_type multi-scan
_exptl_absorpt_process_details 'SADABS (Sheldrick, 1996)'
_exptl_crystal_colour orange
_exptl_crystal_density_diffrn 1.371
_exptl_crystal_description plate
_exptl_crystal_F_000 784
_exptl_crystal_size_max 0.190
_exptl_crystal_size_mid 0.120
_exptl_crystal_size_min 0.070
_refine_diff_density_max 0.206
_refine_diff_density_min -0.251
_refine_diff_density_rms 0.054
_refine_ls_abs_structure_details
; 
 Flack x determined using 855 quotients [(I+)-(I-)]/[(I+)+(I-)] 
 (Parsons and Flack (2004), Acta Cryst. A60, s61). 
;
_refine_ls_extinction_method none
_refine_ls_goodness_of_fit_ref 0.967
_refine_ls_hydrogen_treatment constr
_refine_ls_matrix_type full
_refine_ls_number_parameters 250
_refine_ls_number_reflns 4098
_refine_ls_number_restraints 1
_refine_ls_restrained_S_all 0.967
_refine_ls_R_factor_all 0.1199
_refine_ls_R_factor_gt 0.0492
_refine_ls_shift/su_max 0.002
_refine_ls_shift/su_mean 0.000
_refine_ls_structure_factor_coef Fsqd
_refine_ls_weighting_details 'w=1/[\s^2^(Fo^2^)+(0.0474P)^2^] where P=(Fo^2^+2Fc^2^)/3'
_refine_ls_weighting_scheme calc
_refine_ls_wR_factor_gt 0.0895
_refine_ls_wR_factor_ref 0.1116
_reflns_Friedel_coverage 0.836
_reflns_Friedel_fraction_full 0.995
_reflns_Friedel_fraction_max 0.974
_reflns_number_gt 2437
_reflns_number_total 4098
_reflns_threshold_expression 'I > 2\s(I)'
_cod_data_source_file c6ra28114a2.cif
_cod_data_source_block d1471_a
_cod_database_code 7227556
_shelx_space_group_comment
; 
The symmetry employed for this shelxl refinement is uniquely defined 
by the following loop, which should always be used as a source of 
symmetry information in preference to the above space-group names. 
They are only intended as comments. 
;
_shelx_estimated_absorpt_t_min 0.981
_shelx_estimated_absorpt_t_max 0.993
_shelxl_version_number 2013-4

loop_
_space_group_symop_operation_xyz
'x, y, z'
'-x, -y, z+1/2'
'x+1/2, -y+1/2, z'
'-x+1/2, y+1/2, z+1/2'

loop_
_atom_site_label
_atom_site_type_symbol
_atom_site_fract_x
_atom_site_fract_y
_atom_site_fract_z
_atom_site_U_iso_or_equiv
_atom_site_adp_type
_atom_site_occupancy
_atom_site_site_symmetry_order
_atom_site_calc_flag
_atom_site_refinement_flags_posn
_atom_site_refinement_flags_adp
F1 F 0.15410(11) 0.7797(2) 0.2352(3) 0.0377(7) Uani 1 1 d . .
F2 F 0.13781(11) 0.83905(19) 0.5240(4) 0.0395(7) Uani 1 1 d . .
O1 O 0.07863(14) 0.2629(2) 0.5667(5) 0.0382(8) Uani 1 1 d . .
O2 O 0.42083(14) 0.9973(3) 0.5556(6) 0.0496(10) Uani 1 1 d . .
N1 N 0.16467(14) 0.6344(3) 0.4707(4) 0.0204(8) Uani 1 1 d . .
N2 N 0.24072(14) 0.7954(3) 0.4350(4) 0.0187(8) Uani 1 1 d . .
N3 N 0.42400(14) 0.4637(3) 0.3181(4) 0.0218(8) Uani 1 1 d . .
C1 C 0.11031(18) 0.5779(3) 0.4891(6) 0.0236(10) Uani 1 1 d . .
C2 C 0.12126(18) 0.4550(3) 0.5060(6) 0.0225(10) Uani 1 1 d . .
C3 C 0.18532(18) 0.4363(3) 0.4870(5) 0.0214(9) Uani 1 1 d . .
C4 C 0.21192(17) 0.5493(3) 0.4679(5) 0.0181(9) Uani 1 1 d . .
C5 C 0.27446(18) 0.5868(3) 0.4505(5) 0.0197(9) Uani 1 1 d . .
C6 C 0.28778(17) 0.7123(3) 0.4626(5) 0.0193(9) Uani 1 1 d . .
C7 C 0.34151(17) 0.7743(3) 0.5074(5) 0.0204(9) Uani 1 1 d . .
C8 C 0.32685(18) 0.8974(3) 0.4951(6) 0.0232(10) Uani 1 1 d . .
C9 C 0.26478(19) 0.9062(3) 0.4506(6) 0.0226(9) Uani 1 1 d . .
C10 C 0.04988(18) 0.6410(3) 0.4788(7) 0.0335(11) Uani 1 1 d . .
H10A H 0.0456 0.6786 0.3597 0.050 Uiso 1 1 calc R U
H10B H 0.0480 0.7022 0.5731 0.050 Uiso 1 1 calc R U
H10C H 0.0165 0.5836 0.4967 0.050 Uiso 1 1 calc R U
C11 C 0.0729(2) 0.3700(4) 0.5423(7) 0.0327(11) Uani 1 1 d . .
H11A H 0.0324 0.4007 0.5477 0.039 Uiso 1 1 calc R U
C12 C 0.21514(18) 0.3166(3) 0.4785(7) 0.0284(10) Uani 1 1 d . .
H12A H 0.2449 0.3092 0.5773 0.043 Uiso 1 1 calc R U
H12B H 0.2362 0.3076 0.3622 0.043 Uiso 1 1 calc R U
H12C H 0.1838 0.2545 0.4906 0.043 Uiso 1 1 calc R U
C13 C 0.40100(18) 0.7283(4) 0.5820(7) 0.0300(11) Uani 1 1 d . .
H13A H 0.3949 0.6475 0.6292 0.045 Uiso 1 1 calc R U
H13B H 0.4150 0.7805 0.6798 0.045 Uiso 1 1 calc R U
H13C H 0.4319 0.7266 0.4857 0.045 Uiso 1 1 calc R U
C14 C 0.3661(2) 0.9994(4) 0.5225(6) 0.0351(12) Uani 1 1 d . .
H14A H 0.3474 1.0756 0.5140 0.042 Uiso 1 1 calc R U
C15 C 0.22747(19) 1.0167(3) 0.4220(6) 0.0286(11) Uani 1 1 d . .
H15A H 0.1936 0.9995 0.3386 0.043 Uiso 1 1 calc R U
H15B H 0.2535 1.0792 0.3705 0.043 Uiso 1 1 calc R U
H15C H 0.2108 1.0437 0.5382 0.043 Uiso 1 1 calc R U
C16 C 0.32167(17) 0.5040(3) 0.4241(5) 0.0193(9) Uani 1 1 d . .
H16A H 0.3166 0.4251 0.4682 0.023 Uiso 1 1 calc R U
C17 C 0.37565(17) 0.5340(3) 0.3352(5) 0.0192(9) Uani 1 1 d . .
H17A H 0.3780 0.6110 0.2826 0.023 Uiso 1 1 calc R U
C18 C 0.47346(19) 0.4943(4) 0.1919(6) 0.0297(11) Uani 1 1 d . .
H18A H 0.4671 0.5752 0.1460 0.045 Uiso 1 1 calc R U
H18B H 0.4734 0.4380 0.0906 0.045 Uiso 1 1 calc R U
H18C H 0.5130 0.4901 0.2549 0.045 Uiso 1 1 calc R U
C19 C 0.4266(2) 0.3457(4) 0.4012(6) 0.0298(11) Uani 1 1 d . .
H19A H 0.4118 0.3505 0.5262 0.045 Uiso 1 1 calc R U
H19B H 0.4691 0.3170 0.4008 0.045 Uiso 1 1 calc R U
H19C H 0.4007 0.2905 0.3325 0.045 Uiso 1 1 calc R U
B1 B 0.1725(2) 0.7652(4) 0.4147(7) 0.0224(11) Uani 1 1 d . .

loop_
_atom_site_aniso_label
_atom_site_aniso_U_11
_atom_site_aniso_U_22
_atom_site_aniso_U_33
_atom_site_aniso_U_23
_atom_site_aniso_U_13
_atom_site_aniso_U_12
F1 0.0318(16) 0.0385(16) 0.0429(16) 0.0173(13) -0.0151(13) -0.0071(12)
F2 0.0280(14) 0.0223(13) 0.0681(19) -0.0075(13) 0.0201(13) 0.0030(11)
O1 0.036(2) 0.0210(17) 0.057(2) 0.0096(16) -0.0022(17) -0.0094(15)
O2 0.0234(19) 0.0409(19) 0.084(3) -0.0230(18) 0.0039(19) -0.0075(16)
N1 0.0169(19) 0.0170(16) 0.027(2) 0.0010(16) -0.0001(16) 0.0017(14)
N2 0.0192(19) 0.0138(16) 0.0230(19) -0.0009(15) 0.0007(15) 0.0020(13)
N3 0.020(2) 0.0201(17) 0.0255(19) 0.0018(16) 0.0025(17) 0.0016(16)
C1 0.018(2) 0.0212(19) 0.031(3) 0.000(2) 0.0019(19) 0.0017(18)
C2 0.022(2) 0.021(2) 0.025(2) 0.0012(19) -0.0029(19) -0.0012(17)
C3 0.022(2) 0.021(2) 0.021(2) 0.0007(19) -0.0014(19) 0.0005(17)
C4 0.017(2) 0.0174(19) 0.020(2) -0.0005(19) -0.0009(18) 0.0044(17)
C5 0.019(2) 0.022(2) 0.018(2) -0.0017(19) 0.0016(18) 0.0014(17)
C6 0.018(2) 0.0196(19) 0.020(2) -0.0033(19) 0.0006(18) 0.0032(17)
C7 0.019(2) 0.020(2) 0.022(2) -0.0023(19) 0.0003(18) 0.0008(17)
C8 0.019(2) 0.023(2) 0.028(2) -0.006(2) 0.0050(19) -0.0033(17)
C9 0.024(2) 0.020(2) 0.023(2) -0.001(2) 0.007(2) -0.0015(18)
C10 0.022(2) 0.024(2) 0.054(3) -0.004(2) 0.000(2) 0.0038(18)
C11 0.025(3) 0.033(3) 0.040(3) 0.004(2) -0.004(2) -0.004(2)
C12 0.023(2) 0.0187(19) 0.043(3) 0.001(2) -0.006(2) -0.0009(18)
C13 0.020(3) 0.031(2) 0.039(3) -0.010(2) -0.005(2) -0.0020(19)
C14 0.032(3) 0.028(2) 0.046(3) -0.010(2) 0.005(3) -0.004(2)
C15 0.030(3) 0.021(2) 0.035(3) 0.003(2) 0.005(2) 0.0010(19)
C16 0.016(2) 0.0151(19) 0.027(2) 0.0021(18) 0.0019(18) 0.0018(17)
C17 0.019(2) 0.0160(19) 0.023(2) -0.0011(18) -0.0008(19) 0.0024(18)
C18 0.021(2) 0.035(3) 0.033(3) 0.005(2) 0.009(2) 0.003(2)
C19 0.026(3) 0.031(2) 0.033(3) 0.005(2) 0.005(2) 0.007(2)
B1 0.020(3) 0.019(2) 0.028(3) 0.000(2) -0.001(2) 0.000(2)

loop_
_atom_type_symbol
_atom_type_description
_atom_type_scat_dispersion_real
_atom_type_scat_dispersion_imag
_atom_type_scat_source
C C 0.0033 0.0016 'International Tables Vol C Tables 4.2.6.8 and 6.1.1.4'
H H 0.0000 0.0000 'International Tables Vol C Tables 4.2.6.8 and 6.1.1.4'
B B 0.0013 0.0007 'International Tables Vol C Tables 4.2.6.8 and 6.1.1.4'
N N 0.0061 0.0033 'International Tables Vol C Tables 4.2.6.8 and 6.1.1.4'
O O 0.0106 0.0060 'International Tables Vol C Tables 4.2.6.8 and 6.1.1.4'
F F 0.0171 0.0103 'International Tables Vol C Tables 4.2.6.8 and 6.1.1.4'

loop_
_geom_angle_atom_site_label_1
_geom_angle_atom_site_label_2
_geom_angle_atom_site_label_3
_geom_angle
C1 N1 C4 108.9(3)
C1 N1 B1 125.0(3)
C4 N1 B1 124.4(3)
C9 N2 C6 108.4(3)
C9 N2 B1 125.9(3)
C6 N2 B1 125.2(3)
C17 N3 C19 122.1(3)
C17 N3 C18 120.4(3)
C19 N3 C18 116.8(3)
N1 C1 C2 108.8(3)
N1 C1 C10 122.9(3)
C2 C1 C10 128.2(4)
C1 C2 C3 107.7(3)
C1 C2 C11 122.7(4)
C3 C2 C11 129.6(3)
C4 C3 C2 106.4(3)
C4 C3 C12 129.1(3)
C2 C3 C12 124.4(3)
C3 C4 N1 108.1(3)
C3 C4 C5 131.9(3)
N1 C4 C5 119.9(3)
C16 C5 C4 121.1(3)
C16 C5 C6 120.7(4)
C4 C5 C6 118.2(3)
N2 C6 C7 108.3(3)
N2 C6 C5 119.6(3)
C7 C6 C5 132.0(4)
C6 C7 C8 106.3(3)
C6 C7 C13 129.5(3)
C8 C7 C13 123.6(3)
C9 C8 C7 107.6(3)
C9 C8 C14 123.4(4)
C7 C8 C14 129.0(4)
N2 C9 C8 109.2(3)
N2 C9 C15 122.6(4)
C8 C9 C15 128.2(4)
C1 C10 H10A 109.5
C1 C10 H10B 109.5
H10A C10 H10B 109.5
C1 C10 H10C 109.5
H10A C10 H10C 109.5
H10B C10 H10C 109.5
O1 C11 C2 127.1(4)
O1 C11 H11A 116.5
C2 C11 H11A 116.5
C3 C12 H12A 109.5
C3 C12 H12B 109.5
H12A C12 H12B 109.5
C3 C12 H12C 109.5
H12A C12 H12C 109.5
H12B C12 H12C 109.5
C7 C13 H13A 109.5
C7 C13 H13B 109.5
H13A C13 H13B 109.5
C7 C13 H13C 109.5
H13A C13 H13C 109.5
H13B C13 H13C 109.5
O2 C14 C8 126.4(4)
O2 C14 H14A 116.8
C8 C14 H14A 116.8
C9 C15 H15A 109.5
C9 C15 H15B 109.5
H15A C15 H15B 109.5
C9 C15 H15C 109.5
H15A C15 H15C 109.5
H15B C15 H15C 109.5
C17 C16 C5 121.8(4)
C17 C16 H16A 119.1
C5 C16 H16A 119.1
N3 C17 C16 125.1(4)
N3 C17 H17A 117.4
C16 C17 H17A 117.4
N3 C18 H18A 109.5
N3 C18 H18B 109.5
H18A C18 H18B 109.5
N3 C18 H18C 109.5
H18A C18 H18C 109.5
H18B C18 H18C 109.5
N3 C19 H19A 109.5
N3 C19 H19B 109.5
H19A C19 H19B 109.5
N3 C19 H19C 109.5
H19A C19 H19C 109.5
H19B C19 H19C 109.5
F2 B1 F1 109.2(4)
F2 B1 N2 109.9(3)
F1 B1 N2 110.2(3)
F2 B1 N1 110.8(4)
F1 B1 N1 109.6(4)
N2 B1 N1 107.0(3)

loop_
_geom_bond_atom_site_label_1
_geom_bond_atom_site_label_2
_geom_bond_distance
F1 B1 1.395(5)
F2 B1 1.383(5)
O1 C11 1.222(5)
O2 C14 1.217(5)
N1 C1 1.351(5)
N1 C4 1.405(5)
N1 B1 1.535(5)
N2 C9 1.355(5)
N2 C6 1.402(5)
N2 B1 1.533(6)
N3 C17 1.322(4)
N3 C19 1.462(5)
N3 C18 1.466(5)
C1 C2 1.406(5)
C1 C10 1.498(5)
C2 C3 1.419(5)
C2 C11 1.446(6)
C3 C4 1.402(5)
C3 C12 1.494(5)
C4 C5 1.432(5)
C5 C16 1.400(5)
C5 C6 1.441(5)
C6 C7 1.402(5)
C7 C8 1.421(5)
C7 C13 1.501(5)
C8 C9 1.396(6)
C8 C14 1.445(5)
C9 C15 1.499(5)
C10 H10A 0.9800
C10 H10B 0.9800
C10 H10C 0.9800
C11 H11A 0.9500
C12 H12A 0.9800
C12 H12B 0.9800
C12 H12C 0.9800
C13 H13A 0.9800
C13 H13B 0.9800
C13 H13C 0.9800
C14 H14A 0.9500
C15 H15A 0.9800
C15 H15B 0.9800
C15 H15C 0.9800
C16 C17 1.389(5)
C16 H16A 0.9500
C17 H17A 0.9500
C18 H18A 0.9800
C18 H18B 0.9800
C18 H18C 0.9800
C19 H19A 0.9800
C19 H19B 0.9800
C19 H19C 0.9800
